data_7035546
loop_
_publ_author_name
'Turner, Zo\"e R'
'Buffet, Jean-Charles'

_publ_section_title
;
 Group 1 and 2 cyclic (alkyl)(amino)carbene complexes.
;
_journal_issue 29
_journal_name_full 'Dalton transactions (Cambridge, England : 2003)'
_journal_page_first 12985
_journal_page_last 12989
_journal_paper_doi 10.1039/c5dt02270c
_journal_volume 44
_journal_year 2015
_chemical_formula_moiety 'C36 H75 Ba N3 O Si4'
_chemical_formula_sum 'C36 H75 Ba N3 O Si4'
_chemical_formula_weight 815.69
_chemical_name_systematic
;
 ?
;
_chemical_properties_physical 'Air-sensitive, Moisture-sensitive'
_space_group_crystal_system monoclinic
_space_group_IT_number 14
_space_group_name_Hall '-P 2yn'
_space_group_name_H-M_alt 'P 1 21/n 1'
_symmetry_space_group_name_Hall '-P 2yn'
_symmetry_space_group_name_H-M 'P 1 21/n 1'
_atom_sites_solution_hydrogens geom
_audit_creation_method SHELXL-2014
_audit_update_record
;
2015-04-17 deposited with the CCDC.
2015-06-24 downloaded from the CCDC.
;
_cell_angle_alpha 90
_cell_angle_beta 93.982(2)
_cell_angle_gamma 90
_cell_formula_units_Z 4
_cell_length_a 12.5830(2)
_cell_length_b 20.8237(4)
_cell_length_c 17.9449(4)
_cell_measurement_reflns_used 9057
_cell_measurement_temperature 150(2)
_cell_measurement_theta_max 75.9437
_cell_measurement_theta_min 3.2529
_cell_volume 4690.65(16)
_computing_cell_refinement
;
CrysAlisPro, Agilent Technologies,
Version 1.171.35.21 (release 20-01-2012 CrysAlis171 .NET)
(compiled Jan 23 2012,18:06:46)
;
_computing_data_collection
;
CrysAlisPro, Agilent Technologies,
Version 1.171.35.21 (release 20-01-2012 CrysAlis171 .NET)
(compiled Jan 23 2012,18:06:46)
;
_computing_data_reduction
;
CrysAlisPro, Agilent Technologies,
Version 1.171.35.21 (release 20-01-2012 CrysAlis171 .NET)
(compiled Jan 23 2012,18:06:46)
;
_computing_molecular_graphics
;
ORTEP3 for Windows. Farrugia, L. J. J. Appl. Cryst. 1997, 30, 565.
;
_computing_structure_refinement 'SHELXL-2014 (Sheldrick, 2014)'
_computing_structure_solution
;
Sir-92. Altomare, A.; Cascarano, G.; Giacovazzo, C.;
 Guagliardi, A. J. Appl. Cryst. 1994, 27, 435.
;
_diffrn_ambient_temperature 150(2)
_diffrn_detector_area_resol_mean 10.4102
_diffrn_measured_fraction_theta_full 1.000
_diffrn_measured_fraction_theta_max 0.980
_diffrn_measurement_device_type 'SuperNova, Dual, Cu at zero, Atlas'
_diffrn_measurement_method '\w scans'
_diffrn_radiation_monochromator mirror
_diffrn_radiation_source 'SuperNova (Cu) X-ray Source'
_diffrn_radiation_type CuK\a
_diffrn_radiation_wavelength 1.54184
_diffrn_reflns_av_R_equivalents 0.0336
_diffrn_reflns_av_unetI/netI 0.0401
_diffrn_reflns_laue_measured_fraction_full 1.000
_diffrn_reflns_laue_measured_fraction_max 0.980
_diffrn_reflns_limit_h_max 14
_diffrn_reflns_limit_h_min -15
_diffrn_reflns_limit_k_max 25
_diffrn_reflns_limit_k_min -15
_diffrn_reflns_limit_l_max 21
_diffrn_reflns_limit_l_min -22
_diffrn_reflns_number 22748
_diffrn_reflns_point_group_measured_fraction_full 1.000
_diffrn_reflns_point_group_measured_fraction_max 0.980
_diffrn_reflns_theta_full 67.684
_diffrn_reflns_theta_max 76.134
_diffrn_reflns_theta_min 3.256
_exptl_absorpt_coefficient_mu 7.759
_exptl_absorpt_correction_T_max 1.00000
_exptl_absorpt_correction_T_min 0.76166
_exptl_absorpt_correction_type multi-scan
_exptl_absorpt_process_details
;
CrysAlisPro, Agilent Technologies,
Version 1.171.35.21 (release 20-01-2012 CrysAlis171 .NET)
(compiled Jan 23 2012,18:06:46)
Empirical absorption correction using spherical harmonics,
 implemented in SCALE3 ABSPACK scaling algorithm.
;
_exptl_crystal_colour 'pale yellow'
_exptl_crystal_density_diffrn 1.155
_exptl_crystal_description block
_exptl_crystal_F_000 1728
_exptl_crystal_size_max 0.130
_exptl_crystal_size_mid 0.081
_exptl_crystal_size_min 0.069
_refine_diff_density_max 0.859
_refine_diff_density_min -1.862
_refine_diff_density_rms 0.079
_refine_ls_extinction_method none
_refine_ls_goodness_of_fit_ref 1.041
_refine_ls_hydrogen_treatment constr
_refine_ls_matrix_type full
_refine_ls_number_parameters 426
_refine_ls_number_reflns 9620
_refine_ls_number_restraints 0
_refine_ls_restrained_S_all 1.041
_refine_ls_R_factor_all 0.0486
_refine_ls_R_factor_gt 0.0408
_refine_ls_shift/su_max 0.002
_refine_ls_shift/su_mean 0.000
_refine_ls_structure_factor_coef Fsqd
_refine_ls_weighting_details 'w=1/[\s^2^(Fo^2^)+(0.0589P)^2^+4.1976P] where P=(Fo^2^+2Fc^2^)/3'
_refine_ls_weighting_scheme calc
_refine_ls_wR_factor_gt 0.1067
_refine_ls_wR_factor_ref 0.1141
_reflns_Friedel_coverage 0.000
_reflns_number_gt 8301
_reflns_number_total 9620
_reflns_threshold_expression 'I > 2\s(I)'
_cod_data_source_file c5dt02270c2.cif
_cod_data_source_block 026ZRT15
_cod_depositor_comments 'Adding full bibliography for 7035544--7035548.cif.'
_cod_database_code 7035546
_shelx_space_group_comment
;
The symmetry employed for this shelxl refinement is uniquely defined
by the following loop, which should always be used as a source of
symmetry information in preference to the above space-group names.
They are only intended as comments.
;
_shelx_estimated_absorpt_t_min 0.432
_shelx_estimated_absorpt_t_max 0.617
_shelxl_version_number 2014-3

loop_
_space_group_symop_operation_xyz
'x, y, z'
'-x+1/2, y+1/2, -z+1/2'
'-x, -y, -z'
'x-1/2, -y-1/2, z-1/2'

loop_
_atom_site_label
_atom_site_type_symbol
_atom_site_fract_x
_atom_site_fract_y
_atom_site_fract_z
_atom_site_U_iso_or_equiv
_atom_site_adp_type
_atom_site_occupancy
_atom_site_site_symmetry_order
_atom_site_calc_flag
_atom_site_refinement_flags_posn
_atom_site_refinement_flags_adp
C1 C 0.5162(3) 0.30321(16) 0.3253(2) 0.0353(7) Uani 1 1 d . .
C2 C 0.5107(3) 0.31121(19) 0.2402(2) 0.0438(8) Uani 1 1 d . .
C3 C 0.4688(4) 0.3809(2) 0.2264(2) 0.0564(11) Uani 1 1 d . .
H3A H 0.5079 0.4020 0.1872 0.068 Uiso 1 1 calc R U
H3B H 0.3920 0.3803 0.2102 0.068 Uiso 1 1 calc R U
C4 C 0.4868(3) 0.41620(18) 0.2991(2) 0.0436(8) Uani 1 1 d . .
C5 C 0.6182(4) 0.2994(3) 0.2097(3) 0.0687(13) Uani 1 1 d . .
H5A H 0.6708 0.3290 0.2336 0.103 Uiso 1 1 calc R U
H5B H 0.6130 0.3066 0.1556 0.103 Uiso 1 1 calc R U
H5C H 0.6404 0.2551 0.2203 0.103 Uiso 1 1 calc R U
C6 C 0.4288(4) 0.2632(2) 0.2067(3) 0.0638(13) Uani 1 1 d . .
H6A H 0.4198 0.2692 0.1525 0.096 Uiso 1 1 calc R U
H6B H 0.3604 0.2702 0.2285 0.096 Uiso 1 1 calc R U
H6C H 0.4535 0.2194 0.2178 0.096 Uiso 1 1 calc R U
C7 C 0.5895(4) 0.4543(2) 0.3076(3) 0.0576(11) Uani 1 1 d . .
H7A H 0.6499 0.4259 0.3002 0.086 Uiso 1 1 calc R U
H7B H 0.5976 0.4731 0.3577 0.086 Uiso 1 1 calc R U
H7C H 0.5875 0.4887 0.2702 0.086 Uiso 1 1 calc R U
C8 C 0.3974(4) 0.4625(3) 0.3157(4) 0.0725(15) Uani 1 1 d . .
H8A H 0.4009 0.5006 0.2838 0.109 Uiso 1 1 calc R U
H8B H 0.4054 0.4755 0.3683 0.109 Uiso 1 1 calc R U
H8C H 0.3284 0.4412 0.3056 0.109 Uiso 1 1 calc R U
C9 C 0.4807(3) 0.36727(16) 0.43257(19) 0.0349(7) Uani 1 1 d . .
C10 C 0.5681(3) 0.37870(17) 0.4833(2) 0.0389(7) Uani 1 1 d . .
C11 C 0.5483(3) 0.3869(2) 0.5585(2) 0.0468(9) Uani 1 1 d . .
H11 H 0.6064 0.3948 0.5941 0.056 Uiso 1 1 calc R U
C12 C 0.4460(3) 0.3839(2) 0.5821(2) 0.0524(10) Uani 1 1 d . .
H12 H 0.4342 0.3900 0.6334 0.063 Uiso 1 1 calc R U
C13 C 0.3607(3) 0.3720(2) 0.5308(2) 0.0505(9) Uani 1 1 d . .
H13 H 0.2908 0.3697 0.5475 0.061 Uiso 1 1 calc R U
C14 C 0.3757(3) 0.36324(18) 0.4551(2) 0.0430(8) Uani 1 1 d . .
C15 C 0.6829(3) 0.38061(18) 0.4630(2) 0.0402(7) Uani 1 1 d . .
H15 H 0.6837 0.3757 0.4076 0.048 Uiso 1 1 calc R U
C16 C 0.7361(3) 0.4448(2) 0.4851(3) 0.0540(10) Uani 1 1 d . .
H16A H 0.6911 0.4802 0.4656 0.081 Uiso 1 1 calc R U
H16B H 0.8058 0.4473 0.4642 0.081 Uiso 1 1 calc R U
H16C H 0.7452 0.4478 0.5397 0.081 Uiso 1 1 calc R U
C17 C 0.7460(3) 0.3251(2) 0.4998(3) 0.0499(9) Uani 1 1 d . .
H17A H 0.7476 0.3296 0.5543 0.075 Uiso 1 1 calc R U
H17B H 0.8189 0.3257 0.4840 0.075 Uiso 1 1 calc R U
H17C H 0.7118 0.2843 0.4849 0.075 Uiso 1 1 calc R U
C18 C 0.2799(3) 0.3453(2) 0.4023(3) 0.0496(9) Uani 1 1 d . .
H18 H 0.3014 0.3488 0.3499 0.060 Uiso 1 1 calc R U
C19 C 0.1838(4) 0.3891(3) 0.4102(3) 0.0696(14) Uani 1 1 d . .
H19A H 0.1268 0.3773 0.3727 0.104 Uiso 1 1 calc R U
H19B H 0.2046 0.4338 0.4027 0.104 Uiso 1 1 calc R U
H19C H 0.1583 0.3842 0.4603 0.104 Uiso 1 1 calc R U
C20 C 0.2482(5) 0.2763(3) 0.4159(4) 0.0856(19) Uani 1 1 d . .
H20A H 0.3077 0.2478 0.4062 0.128 Uiso 1 1 calc R U
H20B H 0.1862 0.2651 0.3823 0.128 Uiso 1 1 calc R U
H20C H 0.2303 0.2713 0.4678 0.128 Uiso 1 1 calc R U
C21 C 0.8561(4) 0.2393(3) 0.3370(3) 0.0601(11) Uani 1 1 d . .
H21A H 0.8302 0.2259 0.2866 0.090 Uiso 1 1 calc R U
H21B H 0.9174 0.2679 0.3340 0.090 Uiso 1 1 calc R U
H21C H 0.7992 0.2619 0.3609 0.090 Uiso 1 1 calc R U
C22 C 0.9732(4) 0.1967(3) 0.4817(3) 0.0678(14) Uani 1 1 d . .
H22A H 0.9244 0.2199 0.5124 0.102 Uiso 1 1 calc R U
H22B H 1.0300 0.2256 0.4681 0.102 Uiso 1 1 calc R U
H22C H 1.0044 0.1603 0.5102 0.102 Uiso 1 1 calc R U
C23 C 0.9980(4) 0.1240(3) 0.3381(3) 0.0686(14) Uani 1 1 d . .
H23A H 1.0317 0.0892 0.3679 0.103 Uiso 1 1 calc R U
H23B H 1.0524 0.1547 0.3246 0.103 Uiso 1 1 calc R U
H23C H 0.9619 0.1061 0.2925 0.103 Uiso 1 1 calc R U
C24 C 0.8542(3) 0.0404(3) 0.5428(2) 0.0586(11) Uani 1 1 d . .
H24A H 0.9311 0.0435 0.5380 0.088 Uiso 1 1 calc R U
H24B H 0.8374 -0.0013 0.5644 0.088 Uiso 1 1 calc R U
H24C H 0.8317 0.0749 0.5755 0.088 Uiso 1 1 calc R U
C25 C 0.8334(4) -0.0184(3) 0.3903(3) 0.0666(13) Uani 1 1 d . .
H25A H 0.7926 -0.0200 0.3418 0.100 Uiso 1 1 calc R U
H25B H 0.8258 -0.0593 0.4165 0.100 Uiso 1 1 calc R U
H25C H 0.9087 -0.0109 0.3827 0.100 Uiso 1 1 calc R U
C26 C 0.6373(3) 0.0268(2) 0.4579(2) 0.0468(9) Uani 1 1 d . .
H26A H 0.6060 0.0571 0.4920 0.070 Uiso 1 1 calc R U
H26B H 0.6332 -0.0168 0.4781 0.070 Uiso 1 1 calc R U
H26C H 0.5979 0.0287 0.4089 0.070 Uiso 1 1 calc R U
C27 C 0.5993(4) -0.0289(2) 0.2101(3) 0.0629(12) Uani 1 1 d . .
H27A H 0.6314 -0.0395 0.2599 0.094 Uiso 1 1 calc R U
H27B H 0.6472 -0.0422 0.1722 0.094 Uiso 1 1 calc R U
H27C H 0.5311 -0.0513 0.2017 0.094 Uiso 1 1 calc R U
C28 C 0.7129(3) 0.0975(2) 0.2060(2) 0.0486(9) Uani 1 1 d . .
H28A H 0.7067 0.1431 0.1927 0.073 Uiso 1 1 calc R U
H28B H 0.7558 0.0754 0.1704 0.073 Uiso 1 1 calc R U
H28C H 0.7475 0.0934 0.2565 0.073 Uiso 1 1 calc R U
C29 C 0.5143(4) 0.0751(4) 0.1065(2) 0.0764(17) Uani 1 1 d . .
H29A H 0.4441 0.0546 0.1012 0.115 Uiso 1 1 calc R U
H29B H 0.5600 0.0569 0.0698 0.115 Uiso 1 1 calc R U
H29C H 0.5065 0.1214 0.0981 0.115 Uiso 1 1 calc R U
C30 C 0.3597(4) -0.0159(2) 0.3049(3) 0.0529(10) Uani 1 1 d . .
H30A H 0.3631 -0.0379 0.2569 0.079 Uiso 1 1 calc R U
H30B H 0.2892 -0.0225 0.3237 0.079 Uiso 1 1 calc R U
H30C H 0.4145 -0.0334 0.3408 0.079 Uiso 1 1 calc R U
C31 C 0.2759(3) 0.1022(2) 0.2225(2) 0.0503(9) Uani 1 1 d . .
H31A H 0.2862 0.1482 0.2137 0.075 Uiso 1 1 calc R U
H31B H 0.2060 0.0953 0.2420 0.075 Uiso 1 1 calc R U
H31C H 0.2796 0.0787 0.1754 0.075 Uiso 1 1 calc R U
C32 C 0.3548(3) 0.1102(2) 0.3845(2) 0.0530(10) Uani 1 1 d . .
H32A H 0.4050 0.0935 0.4240 0.079 Uiso 1 1 calc R U
H32B H 0.2818 0.0999 0.3962 0.079 Uiso 1 1 calc R U
H32C H 0.3628 0.1569 0.3811 0.079 Uiso 1 1 calc R U
C33 C 0.6462(5) 0.1738(2) 0.5840(3) 0.0617(12) Uani 1 1 d . .
H33A H 0.7149 0.1916 0.5698 0.074 Uiso 1 1 calc R U
H33B H 0.6558 0.1276 0.5956 0.074 Uiso 1 1 calc R U
C34 C 0.6075(6) 0.2091(3) 0.6493(3) 0.0828(17) Uani 1 1 d . .
H34A H 0.6269 0.2551 0.6478 0.099 Uiso 1 1 calc R U
H34B H 0.6370 0.1903 0.6970 0.099 Uiso 1 1 calc R U
C35 C 0.4888(6) 0.2002(4) 0.6397(3) 0.0872(19) Uani 1 1 d . .
H35A H 0.4510 0.2351 0.6642 0.105 Uiso 1 1 calc R U
H35B H 0.4672 0.1583 0.6600 0.105 Uiso 1 1 calc R U
C36 C 0.4677(5) 0.2026(3) 0.5547(3) 0.0738(15) Uani 1 1 d . .
H36A H 0.4086 0.1734 0.5384 0.089 Uiso 1 1 calc R U
H36B H 0.4484 0.2467 0.5383 0.089 Uiso 1 1 calc R U
N1 N 0.4959(2) 0.35892(14) 0.35346(17) 0.0348(6) Uani 1 1 d . .
N2 N 0.7890(2) 0.12274(17) 0.41023(17) 0.0410(7) Uani 1 1 d . .
N3 N 0.5076(2) 0.09186(15) 0.27215(16) 0.0366(6) Uani 1 1 d . .
Si1 Si 0.89745(8) 0.16616(6) 0.39418(6) 0.0451(2) Uani 1 1 d . .
Si2 Si 0.78172(7) 0.04868(5) 0.44783(5) 0.0414(2) Uani 1 1 d . .
Si3 Si 0.57650(7) 0.06046(6) 0.20339(5) 0.0412(2) Uani 1 1 d . .
Si4 Si 0.38316(7) 0.07230(4) 0.29221(5) 0.03427(18) Uani 1 1 d . .
Ba1 Ba 0.60008(2) 0.16795(2) 0.37306(2) 0.03291(7) Uani 1 1 d . .
O1 O 0.5631(3) 0.18301(15) 0.52405(16) 0.0545(7) Uani 1 1 d . .

loop_
_atom_site_aniso_label
_atom_site_aniso_U_11
_atom_site_aniso_U_22
_atom_site_aniso_U_33
_atom_site_aniso_U_23
_atom_site_aniso_U_13
_atom_site_aniso_U_12
C1 0.0309(15) 0.0329(16) 0.0417(18) 0.0053(13) -0.0021(13) -0.0025(13)
C2 0.053(2) 0.0420(19) 0.0357(18) 0.0069(15) -0.0044(15) -0.0043(16)
C3 0.067(3) 0.049(2) 0.051(2) 0.0141(18) -0.013(2) -0.008(2)
C4 0.0431(19) 0.0346(18) 0.052(2) 0.0134(15) -0.0060(15) 0.0007(15)
C5 0.076(3) 0.090(4) 0.041(2) 0.006(2) 0.012(2) 0.010(3)
C6 0.083(3) 0.058(3) 0.047(2) 0.0061(19) -0.019(2) -0.018(2)
C7 0.063(3) 0.045(2) 0.062(3) 0.0187(19) -0.008(2) -0.017(2)
C8 0.067(3) 0.054(3) 0.097(4) 0.027(3) 0.005(3) 0.018(2)
C9 0.0357(16) 0.0294(15) 0.0396(17) 0.0010(12) 0.0026(13) 0.0010(13)
C10 0.0378(17) 0.0322(16) 0.0464(19) -0.0009(14) 0.0017(14) 0.0029(13)
C11 0.047(2) 0.046(2) 0.046(2) -0.0098(16) 0.0001(16) 0.0053(17)
C12 0.053(2) 0.059(2) 0.047(2) -0.0104(18) 0.0141(17) 0.0087(19)
C13 0.0378(19) 0.057(2) 0.058(2) -0.0037(19) 0.0129(17) 0.0040(17)
C14 0.0365(18) 0.0363(18) 0.057(2) -0.0007(16) 0.0060(15) -0.0004(14)
C15 0.0357(17) 0.0429(19) 0.0414(18) -0.0026(14) -0.0021(14) -0.0030(14)
C16 0.050(2) 0.052(2) 0.059(2) 0.0054(19) -0.0101(18) -0.0120(18)
C17 0.043(2) 0.054(2) 0.052(2) -0.0004(17) -0.0026(17) 0.0099(17)
C18 0.0327(18) 0.052(2) 0.064(3) -0.0017(19) 0.0031(17) -0.0007(16)
C19 0.038(2) 0.086(4) 0.084(4) -0.007(3) -0.001(2) 0.015(2)
C20 0.062(3) 0.058(3) 0.132(6) 0.004(3) -0.021(3) -0.016(3)
C21 0.058(3) 0.072(3) 0.050(2) 0.000(2) 0.0051(19) -0.020(2)
C22 0.046(2) 0.103(4) 0.053(3) -0.004(3) -0.0054(19) -0.019(3)
C23 0.042(2) 0.097(4) 0.069(3) -0.008(3) 0.020(2) -0.002(2)
C24 0.046(2) 0.086(3) 0.042(2) 0.009(2) -0.0070(17) 0.008(2)
C25 0.059(3) 0.077(3) 0.063(3) -0.012(2) -0.003(2) 0.022(2)
C26 0.0390(18) 0.047(2) 0.054(2) 0.0087(17) -0.0012(16) 0.0015(16)
C27 0.047(2) 0.061(3) 0.082(3) -0.020(2) 0.013(2) 0.003(2)
C28 0.0347(17) 0.066(3) 0.046(2) -0.0045(18) 0.0095(15) -0.0031(17)
C29 0.053(3) 0.139(5) 0.037(2) -0.013(3) -0.0036(18) 0.016(3)
C30 0.052(2) 0.041(2) 0.067(3) 0.0042(18) 0.0137(19) -0.0053(17)
C31 0.0294(16) 0.059(2) 0.062(2) 0.0101(19) -0.0061(15) -0.0069(16)
C32 0.042(2) 0.065(3) 0.054(2) -0.012(2) 0.0141(17) -0.0041(19)
C33 0.073(3) 0.063(3) 0.049(2) 0.010(2) -0.001(2) 0.000(2)
C34 0.104(5) 0.096(4) 0.048(3) -0.004(3) -0.003(3) 0.007(4)
C35 0.113(5) 0.100(5) 0.052(3) 0.001(3) 0.029(3) 0.015(4)
C36 0.072(3) 0.091(4) 0.059(3) -0.012(3) 0.005(2) 0.014(3)
N1 0.0304(13) 0.0312(14) 0.0421(15) 0.0067(11) -0.0021(11) 0.0013(11)
N2 0.0287(13) 0.0594(19) 0.0347(15) 0.0003(13) 0.0008(11) 0.0014(13)
N3 0.0298(13) 0.0427(16) 0.0372(14) 0.0007(12) 0.0020(11) 0.0013(11)
Si1 0.0298(4) 0.0705(7) 0.0354(5) -0.0039(4) 0.0046(4) -0.0064(4)
Si2 0.0317(4) 0.0560(6) 0.0357(5) 0.0005(4) -0.0023(3) 0.0091(4)
Si3 0.0294(4) 0.0586(6) 0.0354(5) -0.0069(4) 0.0012(3) 0.0003(4)
Si4 0.0285(4) 0.0367(4) 0.0377(4) 0.0006(3) 0.0026(3) -0.0024(3)
Ba1 0.03029(11) 0.03381(11) 0.03409(11) 0.00237(7) -0.00163(7) -0.00116(7)
O1 0.0679(19) 0.0543(16) 0.0416(15) 0.0047(12) 0.0062(13) 0.0095(14)

loop_
_atom_type_symbol
_atom_type_description
_atom_type_scat_dispersion_real
_atom_type_scat_dispersion_imag
_atom_type_scat_source
C C 0.0181 0.0091 'International Tables Vol C Tables 4.2.6.8 and 6.1.1.4'
H H 0.0000 0.0000 'International Tables Vol C Tables 4.2.6.8 and 6.1.1.4'
N N 0.0311 0.0180 'International Tables Vol C Tables 4.2.6.8 and 6.1.1.4'
Si Si 0.2541 0.3302 'International Tables Vol C Tables 4.2.6.8 and 6.1.1.4'
Ba Ba -1.0456 8.4617 'International Tables Vol C Tables 4.2.6.8 and 6.1.1.4'
O O 0.0492 0.0322 'International Tables Vol C Tables 4.2.6.8 and 6.1.1.4'

loop_
_geom_angle_atom_site_label_1
_geom_angle_atom_site_label_2
_geom_angle_atom_site_label_3
_geom_angle
N1 C1 C2 107.1(3)
N1 C1 Ba1 140.8(2)
C2 C1 Ba1 111.4(2)
C5 C2 C6 110.3(4)
C5 C2 C1 111.2(3)
C6 C2 C1 107.6(3)
C5 C2 C3 113.3(4)
C6 C2 C3 109.6(4)
C1 C2 C3 104.5(3)
C4 C3 C2 106.9(3)
C3 C4 C7 114.8(4)
C3 C4 C8 114.2(4)
C7 C4 C8 106.5(4)
C3 C4 N1 99.8(3)
C7 C4 N1 108.5(3)
C8 C4 N1 112.9(3)
C10 C9 C14 122.2(3)
C10 C9 N1 120.3(3)
C14 C9 N1 117.5(3)
C9 C10 C11 117.7(3)
C9 C10 C15 124.6(3)
C11 C10 C15 117.7(3)
C12 C11 C10 121.4(4)
C11 C12 C13 119.9(4)
C12 C13 C14 121.2(4)
C13 C14 C9 117.7(4)
C13 C14 C18 118.7(4)
C9 C14 C18 123.5(4)
C10 C15 C17 110.6(3)
C10 C15 C16 111.5(3)
C17 C15 C16 110.1(3)
C20 C18 C14 109.8(4)
C20 C18 C19 109.4(4)
C14 C18 C19 113.1(4)
O1 C33 C34 104.9(4)
C33 C34 C35 103.0(5)
C34 C35 C36 102.3(5)
O1 C36 C35 106.5(5)
C1 N1 C9 122.0(3)
C1 N1 C4 117.0(3)
C9 N1 C4 121.1(3)
Si1 N2 Si2 128.87(19)
Si1 N2 Ba1 120.04(17)
Si2 N2 Ba1 111.07(14)
Si4 N3 Si3 126.57(19)
Si4 N3 Ba1 111.98(14)
Si3 N3 Ba1 120.95(14)
N2 Si1 C23 115.1(2)
N2 Si1 C21 109.32(18)
C23 Si1 C21 104.8(2)
N2 Si1 C22 114.03(19)
C23 Si1 C22 106.4(2)
C21 Si1 C22 106.5(3)
N2 Si2 C25 115.4(2)
N2 Si2 C24 114.1(2)
C25 Si2 C24 105.4(2)
N2 Si2 C26 109.69(16)
C25 Si2 C26 104.1(2)
C24 Si2 C26 107.4(2)
N3 Si3 C28 109.67(17)
N3 Si3 C29 114.28(19)
C28 Si3 C29 106.1(2)
N3 Si3 C27 114.8(2)
C28 Si3 C27 105.6(2)
C29 Si3 C27 105.7(3)
N3 Si4 C30 114.83(18)
N3 Si4 C31 114.40(17)
C30 Si4 C31 107.0(2)
N3 Si4 C32 108.78(17)
C30 Si4 C32 105.1(2)
C31 Si4 C32 105.9(2)
N2 Ba1 N3 108.22(10)
N2 Ba1 O1 90.15(9)
N3 Ba1 O1 129.95(10)
N2 Ba1 C1 133.30(10)
N3 Ba1 C1 103.40(9)
O1 Ba1 C1 95.14(9)
C36 O1 C33 109.6(4)
C36 O1 Ba1 127.7(3)
C33 O1 Ba1 122.7(3)

loop_
_geom_bond_atom_site_label_1
_geom_bond_atom_site_label_2
_geom_bond_distance
C1 N1 1.298(5)
C1 C2 1.533(5)
C1 Ba1 3.108(3)
C2 C5 1.514(7)
C2 C6 1.529(6)
C2 C3 1.557(6)
C3 C4 1.501(6)
C4 C7 1.516(6)
C4 C8 1.527(6)
C4 N1 1.539(4)
C9 C10 1.398(5)
C9 C14 1.410(5)
C9 N1 1.456(5)
C10 C11 1.400(6)
C10 C15 1.515(5)
C11 C12 1.385(6)
C12 C13 1.387(6)
C13 C14 1.397(6)
C14 C18 1.527(6)
C15 C17 1.526(5)
C15 C16 1.534(5)
C18 C20 1.516(7)
C18 C19 1.529(6)
C21 Si1 1.888(5)
C22 Si1 1.890(5)
C23 Si1 1.888(5)
C24 Si2 1.884(4)
C25 Si2 1.879(5)
C26 Si2 1.895(4)
C27 Si3 1.884(5)
C28 Si3 1.880(4)
C29 Si3 1.881(5)
C30 Si4 1.877(4)
C31 Si4 1.882(4)
C32 Si4 1.891(4)
C33 O1 1.460(6)
C33 C34 1.493(8)
C34 C35 1.503(10)
C35 C36 1.531(8)
C36 O1 1.415(6)
N2 Si1 1.679(3)
N2 Si2 1.688(4)
N2 Ba1 2.600(3)
N3 Si4 1.682(3)
N3 Si3 1.688(3)
N3 Ba1 2.617(3)
Ba1 O1 2.798(3)

loop_
_geom_torsion_atom_site_label_1
_geom_torsion_atom_site_label_2
_geom_torsion_atom_site_label_3
_geom_torsion_atom_site_label_4
_geom_torsion
N1 C1 C2 C5 115.5(4)
Ba1 C1 C2 C5 -56.9(4)
N1 C1 C2 C6 -123.5(4)
Ba1 C1 C2 C6 64.1(4)
N1 C1 C2 C3 -7.0(4)
Ba1 C1 C2 C3 -179.5(2)
C5 C2 C3 C4 -102.7(4)
C6 C2 C3 C4 133.5(4)
C1 C2 C3 C4 18.5(4)
C2 C3 C4 C7 94.9(4)
C2 C3 C4 C8 -141.7(4)
C2 C3 C4 N1 -20.9(4)
C14 C9 C10 C11 -0.7(5)
N1 C9 C10 C11 179.4(3)
C14 C9 C10 C15 177.2(3)
N1 C9 C10 C15 -2.7(5)
C9 C10 C11 C12 0.0(6)
C15 C10 C11 C12 -178.0(4)
C10 C11 C12 C13 0.5(7)
C11 C12 C13 C14 -0.4(7)
C12 C13 C14 C9 -0.3(6)
C12 C13 C14 C18 175.5(4)
C10 C9 C14 C13 0.8(6)
N1 C9 C14 C13 -179.3(3)
C10 C9 C14 C18 -174.7(4)
N1 C9 C14 C18 5.2(5)
C9 C10 C15 C17 -114.1(4)
C11 C10 C15 C17 63.8(4)
C9 C10 C15 C16 123.0(4)
C11 C10 C15 C16 -59.1(5)
C13 C14 C18 C20 -72.4(6)
C9 C14 C18 C20 103.1(5)
C13 C14 C18 C19 50.1(6)
C9 C14 C18 C19 -134.4(4)
O1 C33 C34 C35 33.9(6)
C33 C34 C35 C36 -36.0(7)
C34 C35 C36 O1 25.8(7)
C2 C1 N1 C9 171.8(3)
Ba1 C1 N1 C9 -19.4(5)
C2 C1 N1 C4 -7.3(4)
Ba1 C1 N1 C4 161.5(3)
C10 C9 N1 C1 87.8(4)
C14 C9 N1 C1 -92.1(4)
C10 C9 N1 C4 -93.2(4)
C14 C9 N1 C4 86.9(4)
C3 C4 N1 C1 18.6(4)
C7 C4 N1 C1 -101.8(4)
C8 C4 N1 C1 140.3(4)
C3 C4 N1 C9 -160.5(3)
C7 C4 N1 C9 79.0(4)
C8 C4 N1 C9 -38.8(5)
Si2 N2 Si1 C23 53.3(3)
Ba1 N2 Si1 C23 -125.4(2)
Si2 N2 Si1 C21 170.9(2)
Ba1 N2 Si1 C21 -7.8(2)
Si2 N2 Si1 C22 -70.0(3)
Ba1 N2 Si1 C22 111.3(3)
Si1 N2 Si2 C25 -66.6(3)
Ba1 N2 Si2 C25 112.2(2)
Si1 N2 Si2 C24 55.7(3)
Ba1 N2 Si2 C24 -125.49(19)
Si1 N2 Si2 C26 176.2(2)
Ba1 N2 Si2 C26 -5.0(2)
Si4 N3 Si3 C28 -178.8(2)
Ba1 N3 Si3 C28 -7.7(2)
Si4 N3 Si3 C29 62.2(3)
Ba1 N3 Si3 C29 -126.6(3)
Si4 N3 Si3 C27 -60.2(3)
Ba1 N3 Si3 C27 111.0(2)
Si3 N3 Si4 C30 52.1(3)
Ba1 N3 Si4 C30 -119.7(2)
Si3 N3 Si4 C31 -72.2(3)
Ba1 N3 Si4 C31 115.91(19)
Si3 N3 Si4 C32 169.6(2)
Ba1 N3 Si4 C32 -2.3(2)
C35 C36 O1 C33 -5.0(6)
C35 C36 O1 Ba1 177.6(4)
C34 C33 O1 C36 -18.2(6)
C34 C33 O1 Ba1 159.4(4)
